data_7033648
loop_
_publ_author_name
'Srungavruksham, Nagarjuna Kumar'
'Baskar, Viswanathan'

_publ_section_title
;
 Te4Se2O6 macrocycle stabilizing triangular planar and tetrahedral anions.
;
_journal_issue 10
_journal_name_full 'Dalton transactions (Cambridge, England : 2003)'
_journal_page_first 4554
_journal_page_last 4559
_journal_paper_doi 10.1039/c4dt03911d
_journal_volume 44
_journal_year 2015
_chemical_formula_moiety 'C80 H78 N2 O20 Se2 Te4'
_chemical_formula_sum 'C80 H78 N2 O20 Se2 Te4'
_chemical_formula_weight 2055.76
_chemical_name_systematic
;
 ?
;
_space_group_IT_number 2
_symmetry_cell_setting triclinic
_symmetry_space_group_name_Hall '-P 1'
_symmetry_space_group_name_H-M 'P -1'
_atom_sites_solution_hydrogens geom
_atom_sites_solution_primary direct
_atom_sites_solution_secondary difmap
_audit_creation_method SHELXL-97
_audit_update_record
;
2014-09-30 deposited with the CCDC.
2015-01-15 downloaded from the CCDC.
;
_cell_angle_alpha 107.5360(10)
_cell_angle_beta 109.9690(10)
_cell_angle_gamma 92.5130(10)
_cell_formula_units_Z 1
_cell_length_a 11.9793(8)
_cell_length_b 13.0047(9)
_cell_length_c 14.3277(10)
_cell_measurement_reflns_used 8381
_cell_measurement_temperature 100(2)
_cell_measurement_theta_max 25.01
_cell_measurement_theta_min 2.27
_cell_volume 1973.4(2)
_computing_cell_refinement 'Bruker SMART'
_computing_data_collection 'Bruker SMART'
_computing_data_reduction 'Bruker SAINT'
_computing_molecular_graphics 'Bruker SHELXTL'
_computing_publication_material 'Bruker SHELXTL'
_computing_structure_refinement 'SHELXL-97 (Sheldrick, 1997)'
_computing_structure_solution 'SHELXS-97 (Sheldrick, 1990)'
_diffrn_ambient_temperature 100(2)
_diffrn_measured_fraction_theta_full 0.997
_diffrn_measured_fraction_theta_max 0.997
_diffrn_measurement_device_type 'CCD area detector'
_diffrn_measurement_method 'phi and omega scans'
_diffrn_radiation_monochromator graphite
_diffrn_radiation_source 'fine-focus sealed tube'
_diffrn_radiation_type MoK\a
_diffrn_radiation_wavelength 0.71073
_diffrn_reflns_av_R_equivalents 0.0171
_diffrn_reflns_av_sigmaI/netI 0.0187
_diffrn_reflns_limit_h_max 14
_diffrn_reflns_limit_h_min -14
_diffrn_reflns_limit_k_max 15
_diffrn_reflns_limit_k_min -15
_diffrn_reflns_limit_l_max 17
_diffrn_reflns_limit_l_min -17
_diffrn_reflns_number 18995
_diffrn_reflns_theta_full 25.01
_diffrn_reflns_theta_max 25.01
_diffrn_reflns_theta_min 1.61
_exptl_absorpt_coefficient_mu 2.459
_exptl_absorpt_correction_T_max 0.7568
_exptl_absorpt_correction_T_min 0.4396
_exptl_absorpt_correction_type multi-scan
_exptl_absorpt_process_details BRUKARSADBAS
_exptl_crystal_colour COLORLESS
_exptl_crystal_density_diffrn 1.730
_exptl_crystal_density_method 'not measured'
_exptl_crystal_description BLOCK
_exptl_crystal_F_000 1008
_exptl_crystal_size_max 0.40
_exptl_crystal_size_mid 0.28
_exptl_crystal_size_min 0.12
_refine_diff_density_max 0.614
_refine_diff_density_min -0.480
_refine_diff_density_rms 0.076
_refine_ls_extinction_method none
_refine_ls_goodness_of_fit_ref 1.091
_refine_ls_hydrogen_treatment mixed
_refine_ls_matrix_type full
_refine_ls_number_parameters 491
_refine_ls_number_reflns 6948
_refine_ls_number_restraints 0
_refine_ls_restrained_S_all 1.091
_refine_ls_R_factor_all 0.0208
_refine_ls_R_factor_gt 0.0198
_refine_ls_shift/su_max 0.002
_refine_ls_shift/su_mean 0.000
_refine_ls_structure_factor_coef Fsqd
_refine_ls_weighting_details 'calc w=1/[\s^2^(Fo^2^)+(0.0233P)^2^+1.5976P] where P=(Fo^2^+2Fc^2^)/3'
_refine_ls_weighting_scheme calc
_refine_ls_wR_factor_gt 0.0493
_refine_ls_wR_factor_ref 0.0498
_reflns_number_gt 6724
_reflns_number_total 6948
_reflns_threshold_expression >2sigma(I)
_cod_data_source_file c4dt03911d2.cif
_cod_data_source_block 2
_cod_depositor_comments
;
The following automatic conversions were performed:

'_symmetry_cell_setting' value 'Triclinic' changed to 'triclinic'
according to
/usr/data/users/saulius/crontab/automatic-downloads/rss-feeds/RSC/lib/dictionaries/cif_core.dic
dictionary named 'cif_core.dic' version 2.4.2 from
2011-04-26.

'_exptl_absorpt_correction_type' value 'MULTI-SCAN'
changed to 'multi-scan' according to
/usr/data/users/saulius/crontab/automatic-downloads/rss-feeds/RSC/lib/dictionaries/cif_core.dic
dictionary named 'cif_core.dic' version 2.4.2 from 2011-04-26.

Automatic conversion script
Id: cif_fix_values 2935 2014-11-11 08:27:57Z andrius 

 Adding full bibliography for 7033648--7033650.cif.
;
_cod_original_sg_symbol_H-M 'P-1   '
_cod_database_code 7033648

loop_
_symmetry_equiv_pos_as_xyz
'x, y, z'
'-x, -y, -z'

loop_
_atom_site_label
_atom_site_type_symbol
_atom_site_fract_x
_atom_site_fract_y
_atom_site_fract_z
_atom_site_U_iso_or_equiv
_atom_site_adp_type
_atom_site_occupancy
_atom_site_symmetry_multiplicity
_atom_site_calc_flag
_atom_site_refinement_flags
Te1 Te 0.566676(12) 0.548639(11) 0.347032(10) 0.01762(5) Uani 1 1 d .
Te2 Te 0.299317(12) 0.423293(12) 0.318737(11) 0.01828(5) Uani 1 1 d .
Se1 Se 0.807381(18) 0.718503(17) 0.547366(16) 0.01700(6) Uani 1 1 d .
O1 O 0.39347(13) 0.49389(12) 0.25555(11) 0.0195(3) Uani 1 1 d .
C8 C 0.5623(2) 0.68725(18) 0.30039(17) 0.0198(4) Uani 1 1 d .
O7 O 0.13409(16) 0.00147(14) -0.07965(14) 0.0334(4) Uani 1 1 d .
C27 C 0.0931(2) 0.54654(19) 0.33609(18) 0.0234(5) Uani 1 1 d .
H27 H 0.1173 0.5392 0.4024 0.028 Uiso 1 1 calc R
C34 C 0.9917(2) 0.8807(2) 0.5729(2) 0.0298(5) Uani 1 1 d .
H34 H 0.9309 0.9231 0.5644 0.036 Uiso 1 1 calc R
C22 C 0.15535(19) 0.50604(18) 0.26980(17) 0.0192(4) Uani 1 1 d .
O2 O 0.77469(13) 0.61032(13) 0.43482(12) 0.0232(3) Uani 1 1 d .
O3 O 0.84334(14) 0.66161(14) 0.64373(12) 0.0255(4) Uani 1 1 d .
O8 O 0.54238(17) 0.32570(16) 0.36187(15) 0.0375(4) Uani 1 1 d .
O5 O 0.56760(16) 0.95612(15) 0.20403(16) 0.0350(4) Uani 1 1 d .
C1 C 0.6208(2) 0.45736(17) 0.22575(17) 0.0190(4) Uani 1 1 d .
C15 C 0.2437(2) 0.28492(18) 0.18041(17) 0.0193(4) Uani 1 1 d .
C17 C 0.2930(2) 0.15276(19) 0.04740(18) 0.0237(5) Uani 1 1 d .
H17 H 0.3487 0.1276 0.0175 0.028 Uiso 1 1 calc R
C2 C 0.7310(2) 0.42304(19) 0.24690(19) 0.0242(5) Uani 1 1 d .
H2 H 0.7823 0.4373 0.3164 0.029 Uiso 1 1 calc R
C18 C 0.1760(2) 0.09676(19) 0.00436(19) 0.0258(5) Uani 1 1 d .
C24 C 0.0226(2) 0.57036(19) 0.13893(18) 0.0240(5) Uani 1 1 d .
H24 H -0.0007 0.5790 0.0732 0.029 Uiso 1 1 calc R
C16 C 0.3263(2) 0.24659(19) 0.13532(18) 0.0219(5) Uani 1 1 d .
H16 H 0.4047 0.2842 0.1644 0.026 Uiso 1 1 calc R
C29 C 0.9688(2) 0.77385(19) 0.56921(17) 0.0206(5) Uani 1 1 d .
C11 C 0.5602(2) 0.86871(19) 0.23735(19) 0.0260(5) Uani 1 1 d .
C23 C 0.1219(2) 0.52034(19) 0.17297(18) 0.0227(5) Uani 1 1 d .
H23 H 0.1658 0.4965 0.1303 0.027 Uiso 1 1 calc R
C19 C 0.0923(2) 0.1358(2) 0.04771(19) 0.0283(5) Uani 1 1 d .
H19 H 0.0133 0.0992 0.0172 0.034 Uiso 1 1 calc R
C30 C 1.0579(2) 0.7091(2) 0.58211(19) 0.0273(5) Uani 1 1 d .
H30 H 1.0404 0.6379 0.5799 0.033 Uiso 1 1 calc R
C10 C 0.6544(2) 0.80961(19) 0.24130(19) 0.0258(5) Uani 1 1 d .
H10 H 0.7168 0.8311 0.2231 0.031 Uiso 1 1 calc R
O6 O -0.14070(15) 0.65568(14) 0.17675(13) 0.0274(4) Uani 1 1 d .
N1 N 0.53802(15) 0.31811(14) 0.44440(13) 0.0159(4) Uani 1 1 d .
O10 O 0.44159(17) 0.27279(16) 0.44243(17) 0.0410(5) Uani 1 1 d .
O4 O 0.71605(17) 0.29540(17) -0.02477(14) 0.0426(5) Uani 1 1 d .
O9 O 0.62644(18) 0.34938(18) 0.52731(15) 0.0481(5) Uani 1 1 d .
C6 C 0.5438(2) 0.4359(2) 0.12153(18) 0.0255(5) Uani 1 1 d .
H6 H 0.4692 0.4588 0.1069 0.031 Uiso 1 1 calc R
C12 C 0.4675(2) 0.8381(2) 0.2660(2) 0.0276(5) Uani 1 1 d .
H12 H 0.4049 0.8782 0.2638 0.033 Uiso 1 1 calc R
C26 C -0.0040(2) 0.5972(2) 0.30305(18) 0.0247(5) Uani 1 1 d .
H26 H -0.0449 0.6249 0.3474 0.030 Uiso 1 1 calc R
C5 C 0.5785(2) 0.3807(2) 0.04023(19) 0.0304(6) Uani 1 1 d .
H5 H 0.5270 0.3661 -0.0293 0.037 Uiso 1 1 calc R
C25 C -0.0412(2) 0.60721(18) 0.20350(18) 0.0221(5) Uani 1 1 d .
C9 C 0.6554(2) 0.71871(19) 0.27234(18) 0.0237(5) Uani 1 1 d .
H9 H 0.7181 0.6787 0.2745 0.028 Uiso 1 1 calc R
C13 C 0.4692(2) 0.74699(19) 0.29791(19) 0.0241(5) Uani 1 1 d .
H13 H 0.4077 0.7263 0.3176 0.029 Uiso 1 1 calc R
C3 C 0.7664(2) 0.3671(2) 0.1648(2) 0.0273(5) Uani 1 1 d .
H3 H 0.8407 0.3436 0.1793 0.033 Uiso 1 1 calc R
C28 C -0.2004(2) 0.6415(2) 0.06784(19) 0.0306(6) Uani 1 1 d .
H28A H -0.1488 0.6780 0.0449 0.046 Uiso 1 1 calc R
H28B H -0.2734 0.6721 0.0580 0.046 Uiso 1 1 calc R
H28C H -0.2193 0.5650 0.0273 0.046 Uiso 1 1 calc R
C20 C 0.1258(2) 0.22872(19) 0.13606(18) 0.0244(5) Uani 1 1 d .
H20 H 0.0700 0.2537 0.1658 0.029 Uiso 1 1 calc R
C4 C 0.6900(2) 0.3468(2) 0.06179(19) 0.0290(5) Uani 1 1 d .
C33 C 1.1094(3) 0.9227(2) 0.5899(2) 0.0423(7) Uani 1 1 d .
H33 H 1.1280 0.9943 0.5933 0.051 Uiso 1 1 calc R
C32 C 1.1977(2) 0.8577(3) 0.6017(2) 0.0417(7) Uani 1 1 d .
H32 H 1.2754 0.8860 0.6123 0.050 Uiso 1 1 calc R
C21 C 0.2151(3) -0.0438(2) -0.1278(2) 0.0393(7) Uani 1 1 d .
H21A H 0.2451 0.0082 -0.1526 0.059 Uiso 1 1 calc R
H21B H 0.1737 -0.1093 -0.1862 0.059 Uiso 1 1 calc R
H21C H 0.2812 -0.0608 -0.0771 0.059 Uiso 1 1 calc R
C31 C 1.1732(2) 0.7522(2) 0.5983(2) 0.0356(6) Uani 1 1 d .
H31 H 1.2341 0.7098 0.6069 0.043 Uiso 1 1 calc R
C37 C 0.1938(3) 0.8615(2) 0.3551(3) 0.0470(8) Uani 1 1 d .
H37 H 0.1762 0.7984 0.3689 0.056 Uiso 1 1 calc R
C7 C 0.8298(3) 0.2611(2) -0.0078(2) 0.0402(7) Uani 1 1 d .
H7A H 0.8923 0.3231 0.0348 0.060 Uiso 1 1 calc R
H7B H 0.8378 0.2287 -0.0745 0.060 Uiso 1 1 calc R
H7C H 0.8363 0.2084 0.0276 0.060 Uiso 1 1 calc R
C36 C 0.1180(3) 0.8799(2) 0.2670(2) 0.0467(8) Uani 1 1 d .
H36 H 0.0482 0.8302 0.2223 0.056 Uiso 1 1 calc R
C14 C 0.4813(3) 1.0274(2) 0.2096(3) 0.0468(8) Uani 1 1 d .
H14A H 0.4025 0.9885 0.1624 0.070 Uiso 1 1 calc R
H14B H 0.5003 1.0883 0.1899 0.070 Uiso 1 1 calc R
H14C H 0.4830 1.0536 0.2804 0.070 Uiso 1 1 calc R
C38 C 0.2963(3) 0.9368(3) 0.4235(2) 0.0434(7) Uani 1 1 d .
H38 H 0.3469 0.9249 0.4836 0.052 Uiso 1 1 calc R
C40 C 0.2481(3) 1.0464(2) 0.3118(2) 0.0348(6) Uani 1 1 d .
H40 H 0.2673 1.1079 0.2965 0.042 Uiso 1 1 calc R
C39 C 0.3231(3) 1.0296(2) 0.4021(2) 0.0379(6) Uani 1 1 d .
H39 H 0.3913 1.0807 0.4482 0.046 Uiso 1 1 calc R
C35 C 0.1454(3) 0.9725(2) 0.2448(2) 0.0391(7) Uani 1 1 d .
H35 H 0.0946 0.9845 0.1848 0.047 Uiso 1 1 calc R

loop_
_atom_site_aniso_label
_atom_site_aniso_U_11
_atom_site_aniso_U_22
_atom_site_aniso_U_33
_atom_site_aniso_U_23
_atom_site_aniso_U_13
_atom_site_aniso_U_12
Te1 0.01438(8) 0.02328(8) 0.01473(8) 0.00577(6) 0.00553(6) 0.00204(6)
Te2 0.01334(8) 0.02570(8) 0.01492(8) 0.00730(6) 0.00397(6) 0.00167(6)
Se1 0.01525(11) 0.01852(11) 0.01677(11) 0.00444(9) 0.00683(9) 0.00187(8)
O1 0.0134(7) 0.0272(8) 0.0180(8) 0.0092(7) 0.0050(6) 0.0008(6)
C8 0.0192(11) 0.0224(11) 0.0161(11) 0.0045(9) 0.0064(9) 0.0008(9)
O7 0.0350(10) 0.0284(9) 0.0309(10) -0.0014(8) 0.0161(8) -0.0032(8)
C27 0.0218(11) 0.0325(13) 0.0151(11) 0.0065(10) 0.0074(9) 0.0025(10)
C34 0.0309(13) 0.0305(13) 0.0275(13) 0.0104(11) 0.0105(11) -0.0023(11)
C22 0.0141(10) 0.0225(11) 0.0182(11) 0.0051(9) 0.0044(9) 0.0011(8)
O2 0.0172(8) 0.0285(9) 0.0163(8) -0.0004(7) 0.0043(6) 0.0007(6)
O3 0.0181(8) 0.0407(10) 0.0199(8) 0.0159(7) 0.0053(7) -0.0008(7)
O8 0.0422(11) 0.0466(11) 0.0355(11) 0.0211(9) 0.0210(9) 0.0182(9)
O5 0.0317(10) 0.0326(10) 0.0510(12) 0.0236(9) 0.0189(9) 0.0092(8)
C1 0.0193(11) 0.0191(11) 0.0185(11) 0.0048(9) 0.0085(9) 0.0011(9)
C15 0.0193(11) 0.0217(11) 0.0163(11) 0.0073(9) 0.0052(9) 0.0018(9)
C17 0.0253(12) 0.0262(12) 0.0247(12) 0.0114(10) 0.0127(10) 0.0071(10)
C2 0.0223(12) 0.0261(12) 0.0201(12) 0.0054(10) 0.0049(10) 0.0038(9)
C18 0.0304(13) 0.0236(12) 0.0243(12) 0.0089(10) 0.0111(10) 0.0023(10)
C24 0.0252(12) 0.0314(13) 0.0181(11) 0.0108(10) 0.0089(10) 0.0064(10)
C16 0.0168(11) 0.0260(12) 0.0240(12) 0.0107(10) 0.0070(9) 0.0035(9)
C29 0.0172(11) 0.0262(12) 0.0158(11) 0.0035(9) 0.0069(9) -0.0039(9)
C11 0.0262(12) 0.0246(12) 0.0269(13) 0.0095(10) 0.0089(10) 0.0027(10)
C23 0.0214(11) 0.0298(12) 0.0207(12) 0.0083(10) 0.0121(9) 0.0075(9)
C19 0.0220(12) 0.0321(13) 0.0269(13) 0.0063(11) 0.0086(10) -0.0028(10)
C30 0.0208(12) 0.0349(14) 0.0227(12) 0.0047(10) 0.0083(10) 0.0036(10)
C10 0.0244(12) 0.0258(12) 0.0290(13) 0.0082(10) 0.0134(10) 0.0011(10)
O6 0.0236(9) 0.0381(10) 0.0224(9) 0.0109(7) 0.0093(7) 0.0135(7)
N1 0.0113(9) 0.0210(9) 0.0125(9) 0.0030(7) 0.0032(7) 0.0032(7)
O10 0.0346(11) 0.0374(11) 0.0613(13) 0.0213(10) 0.0259(10) 0.0059(8)
O4 0.0363(11) 0.0609(13) 0.0244(10) 0.0012(9) 0.0143(8) 0.0152(9)
O9 0.0367(11) 0.0540(13) 0.0319(11) 0.0013(10) -0.0022(9) 0.0095(10)
C6 0.0203(12) 0.0330(13) 0.0221(12) 0.0091(10) 0.0066(10) 0.0057(10)
C12 0.0230(12) 0.0287(13) 0.0311(13) 0.0100(11) 0.0097(10) 0.0079(10)
C26 0.0221(12) 0.0316(13) 0.0204(12) 0.0052(10) 0.0109(10) 0.0046(10)
C5 0.0282(13) 0.0398(14) 0.0178(12) 0.0060(11) 0.0051(10) 0.0063(11)
C25 0.0175(11) 0.0244(12) 0.0220(12) 0.0052(9) 0.0069(9) 0.0031(9)
C9 0.0207(11) 0.0241(12) 0.0263(12) 0.0070(10) 0.0098(10) 0.0049(9)
C13 0.0192(11) 0.0286(12) 0.0265(12) 0.0083(10) 0.0116(10) 0.0035(9)
C3 0.0199(12) 0.0294(13) 0.0301(13) 0.0057(11) 0.0097(10) 0.0074(10)
C28 0.0252(13) 0.0433(15) 0.0262(13) 0.0161(12) 0.0084(11) 0.0126(11)
C20 0.0208(12) 0.0288(12) 0.0236(12) 0.0079(10) 0.0094(10) 0.0007(9)
C4 0.0297(13) 0.0312(13) 0.0245(13) 0.0041(10) 0.0130(11) 0.0032(10)
C33 0.0433(17) 0.0432(16) 0.0359(16) 0.0134(13) 0.0121(13) -0.0172(13)
C32 0.0225(13) 0.071(2) 0.0263(14) 0.0136(14) 0.0074(11) -0.0138(13)
C21 0.0510(17) 0.0313(14) 0.0372(16) 0.0021(12) 0.0274(14) 0.0004(12)
C31 0.0231(13) 0.0559(18) 0.0242(13) 0.0084(12) 0.0094(11) 0.0036(12)
C37 0.069(2) 0.0334(15) 0.0476(18) 0.0110(14) 0.0355(17) 0.0037(15)
C7 0.0374(15) 0.0448(16) 0.0366(15) 0.0025(13) 0.0211(13) 0.0096(13)
C36 0.058(2) 0.0365(16) 0.0378(17) -0.0034(13) 0.0238(15) -0.0050(14)
C14 0.0368(16) 0.0418(17) 0.078(2) 0.0397(17) 0.0228(16) 0.0158(13)
C38 0.0522(18) 0.0490(18) 0.0408(17) 0.0204(14) 0.0261(15) 0.0158(15)
C40 0.0455(16) 0.0280(13) 0.0388(15) 0.0090(12) 0.0263(13) 0.0138(12)
C39 0.0382(15) 0.0383(15) 0.0387(16) 0.0080(13) 0.0201(13) 0.0084(12)
C35 0.0492(17) 0.0387(16) 0.0283(14) 0.0050(12) 0.0182(13) 0.0113(13)

loop_
_atom_type_symbol
_atom_type_description
_atom_type_scat_dispersion_real
_atom_type_scat_dispersion_imag
_atom_type_scat_source
C C 0.0033 0.0016 'International Tables Vol C Tables 4.2.6.8 and 6.1.1.4'
H H 0.0000 0.0000 'International Tables Vol C Tables 4.2.6.8 and 6.1.1.4'
N N 0.0061 0.0033 'International Tables Vol C Tables 4.2.6.8 and 6.1.1.4'
O O 0.0106 0.0060 'International Tables Vol C Tables 4.2.6.8 and 6.1.1.4'
Se Se -0.0929 2.2259 'International Tables Vol C Tables 4.2.6.8 and 6.1.1.4'
Te Te -0.5308 1.6751 'International Tables Vol C Tables 4.2.6.8 and 6.1.1.4'

loop_
_geom_angle_atom_site_label_1
_geom_angle_atom_site_label_2
_geom_angle_atom_site_label_3
_geom_angle
_geom_angle_site_symmetry_3
O1 Te1 C8 90.90(7) .
O1 Te1 C1 91.28(7) .
C8 Te1 C1 93.16(8) .
O1 Te1 O2 172.73(6) .
C8 Te1 O2 85.92(7) .
C1 Te1 O2 82.38(7) .
O1 Te2 C22 91.11(7) .
O1 Te2 C15 88.37(7) .
C22 Te2 C15 97.34(8) .
O1 Te2 O3 167.11(6) 2_666
C22 Te2 O3 79.48(7) 2_666
C15 Te2 O3 84.17(7) 2_666
O3 Se1 O2 103.91(8) .
O3 Se1 C29 97.16(9) .
O2 Se1 C29 99.78(8) .
Te1 O1 Te2 114.39(7) .
C13 C8 C9 120.3(2) .
C13 C8 Te1 120.90(16) .
C9 C8 Te1 118.84(16) .
C18 O7 C21 118.3(2) .
C26 C27 C22 119.9(2) .
C26 C27 H27 120.1 .
C22 C27 H27 120.1 .
C29 C34 C33 117.8(3) .
C29 C34 H34 121.1 .
C33 C34 H34 121.1 .
C23 C22 C27 119.9(2) .
C23 C22 Te2 120.55(16) .
C27 C22 Te2 119.51(16) .
Se1 O2 Te1 112.12(7) .
Se1 O3 Te2 122.62(8) 2_666
C11 O5 C14 117.7(2) .
C2 C1 C6 119.8(2) .
C2 C1 Te1 121.88(17) .
C6 C1 Te1 118.24(16) .
C16 C15 C20 119.5(2) .
C16 C15 Te2 119.76(16) .
C20 C15 Te2 120.65(17) .
C16 C17 C18 119.5(2) .
C16 C17 H17 120.2 .
C18 C17 H17 120.2 .
C1 C2 C3 120.4(2) .
C1 C2 H2 119.8 .
C3 C2 H2 119.8 .
O7 C18 C17 124.7(2) .
O7 C18 C19 115.1(2) .
C17 C18 C19 120.2(2) .
C25 C24 C23 119.7(2) .
C25 C24 H24 120.2 .
C23 C24 H24 120.2 .
C17 C16 C15 120.6(2) .
C17 C16 H16 119.7 .
C15 C16 H16 119.7 .
C34 C29 C30 122.2(2) .
C34 C29 Se1 117.13(18) .
C30 C29 Se1 120.69(18) .
O5 C11 C10 115.0(2) .
O5 C11 C12 124.6(2) .
C10 C11 C12 120.4(2) .
C22 C23 C24 120.1(2) .
C22 C23 H23 119.9 .
C24 C23 H23 119.9 .
C20 C19 C18 120.3(2) .
C20 C19 H19 119.8 .
C18 C19 H19 119.8 .
C31 C30 C29 119.0(2) .
C31 C30 H30 120.5 .
C29 C30 H30 120.5 .
C9 C10 C11 120.0(2) .
C9 C10 H10 120.0 .
C11 C10 H10 120.0 .
C25 O6 C28 117.25(18) .
O9 N1 O8 121.8(2) .
O9 N1 O10 119.2(2) .
O8 N1 O10 118.98(19) .
C4 O4 C7 117.8(2) .
C5 C6 C1 119.9(2) .
C5 C6 H6 120.0 .
C1 C6 H6 120.0 .
C11 C12 C13 119.5(2) .
C11 C12 H12 120.2 .
C13 C12 H12 120.2 .
C27 C26 C25 120.2(2) .
C27 C26 H26 119.9 .
C25 C26 H26 119.9 .
C6 C5 C4 120.2(2) .
C6 C5 H5 119.9 .
C4 C5 H5 119.9 .
O6 C25 C24 124.1(2) .
O6 C25 C26 115.8(2) .
C24 C25 C26 120.1(2) .
C10 C9 C8 119.9(2) .
C10 C9 H9 120.1 .
C8 C9 H9 120.1 .
C8 C13 C12 120.0(2) .
C8 C13 H13 120.0 .
C12 C13 H13 120.0 .
C4 C3 C2 119.4(2) .
C4 C3 H3 120.3 .
C2 C3 H3 120.3 .
O6 C28 H28A 109.5 .
O6 C28 H28B 109.5 .
H28A C28 H28B 109.5 .
O6 C28 H28C 109.5 .
H28A C28 H28C 109.5 .
H28B C28 H28C 109.5 .
C19 C20 C15 119.8(2) .
C19 C20 H20 120.1 .
C15 C20 H20 120.1 .
O4 C4 C3 124.6(2) .
O4 C4 C5 115.1(2) .
C3 C4 C5 120.3(2) .
C32 C33 C34 119.8(3) .
C32 C33 H33 120.1 .
C34 C33 H33 120.1 .
C31 C32 C33 121.4(2) .
C31 C32 H32 119.3 .
C33 C32 H32 119.3 .
O7 C21 H21A 109.5 .
O7 C21 H21B 109.5 .
H21A C21 H21B 109.5 .
O7 C21 H21C 109.5 .
H21A C21 H21C 109.5 .
H21B C21 H21C 109.5 .
C32 C31 C30 119.8(3) .
C32 C31 H31 120.1 .
C30 C31 H31 120.1 .
C36 C37 C38 120.0(3) .
C36 C37 H37 120.0 .
C38 C37 H37 120.0 .
O4 C7 H7A 109.5 .
O4 C7 H7B 109.5 .
H7A C7 H7B 109.5 .
O4 C7 H7C 109.5 .
H7A C7 H7C 109.5 .
H7B C7 H7C 109.5 .
C37 C36 C35 120.2(3) .
C37 C36 H36 119.9 .
C35 C36 H36 119.9 .
O5 C14 H14A 109.5 .
O5 C14 H14B 109.5 .
H14A C14 H14B 109.5 .
O5 C14 H14C 109.5 .
H14A C14 H14C 109.5 .
H14B C14 H14C 109.5 .
C39 C38 C37 119.9(3) .
C39 C38 H38 120.1 .
C37 C38 H38 120.1 .
C35 C40 C39 120.3(3) .
C35 C40 H40 119.8 .
C39 C40 H40 119.8 .
C38 C39 C40 119.9(3) .
C38 C39 H39 120.1 .
C40 C39 H39 120.1 .
C40 C35 C36 119.7(3) .
C40 C35 H35 120.2 .
C36 C35 H35 120.2 .

loop_
_geom_bond_atom_site_label_1
_geom_bond_atom_site_label_2
_geom_bond_distance
_geom_bond_site_symmetry_2
Te1 O1 1.9952(14) .
Te1 C8 2.100(2) .
Te1 C1 2.108(2) .
Te1 O2 2.3475(15) .
Te2 O1 2.0105(15) .
Te2 C22 2.101(2) .
Te2 C15 2.110(2) .
Te2 O3 2.2909(15) 2_666
Se1 O3 1.6961(15) .
Se1 O2 1.6989(15) .
Se1 C29 1.919(2) .
C8 C13 1.384(3) .
C8 C9 1.391(3) .
O7 C18 1.368(3) .
O7 C21 1.424(3) .
C27 C26 1.375(3) .
C27 C22 1.397(3) .
C27 H27 0.9300 .
C34 C29 1.386(3) .
C34 C33 1.402(4) .
C34 H34 0.9300 .
C22 C23 1.379(3) .
O3 Te2 2.2910(15) 2_666
O8 N1 1.234(2) .
O5 C11 1.369(3) .
O5 C14 1.425(3) .
C1 C2 1.376(3) .
C1 C6 1.394(3) .
C15 C16 1.390(3) .
C15 C20 1.395(3) .
C17 C16 1.387(3) .
C17 C18 1.387(3) .
C17 H17 0.9300 .
C2 C3 1.394(3) .
C2 H2 0.9300 .
C18 C19 1.389(3) .
C24 C25 1.385(3) .
C24 C23 1.392(3) .
C24 H24 0.9300 .
C16 H16 0.9300 .
C29 C30 1.386(3) .
C11 C10 1.387(3) .
C11 C12 1.389(3) .
C23 H23 0.9300 .
C19 C20 1.383(3) .
C19 H19 0.9300 .
C30 C31 1.382(4) .
C30 H30 0.9300 .
C10 C9 1.382(3) .
C10 H10 0.9300 .
O6 C25 1.365(3) .
O6 C28 1.426(3) .
N1 O9 1.229(3) .
N1 O10 1.261(3) .
O4 C4 1.366(3) .
O4 C7 1.417(3) .
C6 C5 1.377(3) .
C6 H6 0.9300 .
C12 C13 1.392(3) .
C12 H12 0.9300 .
C26 C25 1.390(3) .
C26 H26 0.9300 .
C5 C4 1.388(4) .
C5 H5 0.9300 .
C9 H9 0.9300 .
C13 H13 0.9300 .
C3 C4 1.381(4) .
C3 H3 0.9300 .
C28 H28A 0.9600 .
C28 H28B 0.9600 .
C28 H28C 0.9600 .
C20 H20 0.9300 .
C33 C32 1.380(4) .
C33 H33 0.9300 .
C32 C31 1.373(4) .
C32 H32 0.9300 .
C21 H21A 0.9600 .
C21 H21B 0.9600 .
C21 H21C 0.9600 .
C31 H31 0.9300 .
C37 C36 1.376(5) .
C37 C38 1.386(5) .
C37 H37 0.9300 .
C7 H7A 0.9600 .
C7 H7B 0.9600 .
C7 H7C 0.9600 .
C36 C35 1.389(4) .
C36 H36 0.9300 .
C14 H14A 0.9600 .
C14 H14B 0.9600 .
C14 H14C 0.9600 .
C38 C39 1.382(4) .
C38 H38 0.9300 .
C40 C35 1.375(4) .
C40 C39 1.386(4) .
C40 H40 0.9300 .
C39 H39 0.9300 .
C35 H35 0.9300 .
